data_4001656
loop_
_publ_author_name
'Chan, Julia Y.'
'Wang, Mary E.'
'Rehr, Anette'
'Kauzlarich, Susan M.'
'Webb, David J.'

_publ_section_title
;
 Synthesis, Structure, and Magnetic Properties of the Rare-Earth Zintl
 Compounds Eu14MnPn11and Eu14InPn11(Pn = Sb, Bi)
;
_journal_issue 10
_journal_name_full 'Chemistry of Materials'
_journal_page_first 2131
_journal_paper_doi 10.1021/cm970219l
_journal_volume 9
_journal_year 1997
_chemical_formula_sum 'Bi11 Eu14 Mn'
_chemical_formula_weight 4481.16
_space_group_IT_number 142
_symmetry_cell_setting tetragonal
_symmetry_space_group_name_Hall '-I 4bd 2c'
_symmetry_space_group_name_H-M 'I 41/a c d :2'
_atom_sites_solution_hydrogens geom
_atom_sites_solution_primary direct
_atom_sites_solution_secondary difmap
_audit_creation_method SHELXL
_cell_angle_alpha 90.00
_cell_angle_beta 90.00
_cell_angle_gamma 90.00
_cell_formula_units_Z 8
_cell_length_a 17.632(4)
_cell_length_b 17.632(4)
_cell_length_c 23.047(6)
_cell_measurement_reflns_used 44
_cell_measurement_temperature 130(2)
_cell_measurement_theta_max 13.4
_cell_measurement_theta_min 3.2
_cell_volume 7165(3)
_computing_cell_refinement 'Siemens P3'
_computing_data_collection 'Siemens P3'
_computing_data_reduction 'Siemens xdisk'
_computing_molecular_graphics CrystalMaker
_computing_publication_material xcif
_computing_structure_refinement 'SHELXTL 5 (Sheldrick, 1994)'
_computing_structure_solution 'SHELXTL 5 (Sheldrick, 1994)'
_diffrn_ambient_temperature 130(2)
_diffrn_measurement_device 'Siemens R3m/V'
_diffrn_measurement_method \w
_diffrn_radiation_monochromator graphite
_diffrn_radiation_source 'normal-focus sealed tube'
_diffrn_radiation_type MoK\a
_diffrn_radiation_wavelength 0.71073
_diffrn_reflns_av_R_equivalents 0.0791
_diffrn_reflns_av_sigmaI/netI 0.1006
_diffrn_reflns_limit_h_max 17
_diffrn_reflns_limit_h_min 0
_diffrn_reflns_limit_k_max 24
_diffrn_reflns_limit_k_min 0
_diffrn_reflns_limit_l_max 32
_diffrn_reflns_limit_l_min -32
_diffrn_reflns_number 5175
_diffrn_reflns_theta_max 30.03
_diffrn_reflns_theta_min 2.31
_diffrn_standards_decay_% <0.1
_diffrn_standards_interval_count 198
_diffrn_standards_number 2
_exptl_absorpt_coefficient_mu 78.204
_exptl_absorpt_correction_T_max 0.130
_exptl_absorpt_correction_T_min 0.097
_exptl_absorpt_correction_type 'psi scans'
_exptl_crystal_colour black
_exptl_crystal_density_diffrn 8.308
_exptl_crystal_description needle
_exptl_crystal_F_000 14560
_exptl_crystal_size_max 0.26
_exptl_crystal_size_mid 0.02
_exptl_crystal_size_min 0.02
_refine_diff_density_max 3.051
_refine_diff_density_min -2.766
_refine_diff_density_rms 0.719
_refine_ls_extinction_coef 0.000112(2)
_refine_ls_extinction_expression Fc^*^=kFc[1+0.001xFc^2^\l^3^/sin(2\q)]^-1/4^
_refine_ls_extinction_method SHELXL
_refine_ls_goodness_of_fit_all 0.987
_refine_ls_goodness_of_fit_obs 1.045
_refine_ls_matrix_type full
_refine_ls_number_parameters 62
_refine_ls_number_reflns 2628
_refine_ls_number_restraints 0
_refine_ls_restrained_S_all 0.987
_refine_ls_restrained_S_obs 1.045
_refine_ls_R_factor_all 0.0803
_refine_ls_R_factor_obs 0.0453
_refine_ls_shift/esd_max 0.001
_refine_ls_shift/esd_mean 0.000
_refine_ls_structure_factor_coef Fsqd
_refine_ls_weighting_details 'w=1/[\s^2^(Fo^2^)+(0.0105P)^2^+0.0000P] where P=(Fo^2^+2Fc^2^)/3'
_refine_ls_weighting_scheme calc
_refine_ls_wR_factor_all 0.0896
_refine_ls_wR_factor_obs 0.0782
_reflns_number_observed 1802
_reflns_number_total 2628
_reflns_observed_criterion >2sigma(I)
_cod_data_source_file cm970219l.cif
_cod_data_source_block jc39
_cod_depositor_comments
;
The following automatic conversions were performed:

'_refine_ls_weighting_scheme' value 'calc
w=1/[\s^2^(Fo^2^)+(0.0105P)^2^+0.0000P] where P=(Fo^2^+2Fc^2^)/3' was
changed to 'calc'. New tag '_refine_ls_weighting_details' was
created. The value of the new tag was set to
'w=1/[\s^2^(Fo^2^)+(0.0105P)^2^+0.0000P] where P=(Fo^2^+2Fc^2^)/3'.

Automatic conversion script
Id: cif_fix_values 3143 2015-03-26 13:38:13Z robertas 
;
_cod_original_cell_volume 7165.0(30)
_cod_original_sg_symbol_H-M I4(1)/acd
_cod_database_code 4001656

loop_
_symmetry_equiv_pos_as_xyz
'x, y, z'
'-x+1/2, -y, z+1/2'
'-y+1/4, x+3/4, z+1/4'
'y+1/4, -x+1/4, z+3/4'
'-x+1/2, y, -z'
'x, -y, -z+1/2'
'y+1/4, x+3/4, -z+3/4'
'-y+1/4, -x+1/4, -z+1/4'
'x+1/2, y+1/2, z+1/2'
'-x+1, -y+1/2, z+1'
'-y+3/4, x+5/4, z+3/4'
'y+3/4, -x+3/4, z+5/4'
'-x+1, y+1/2, -z+1/2'
'x+1/2, -y+1/2, -z+1'
'y+3/4, x+5/4, -z+5/4'
'-y+3/4, -x+3/4, -z+3/4'
'-x, -y, -z'
'x-1/2, y, -z-1/2'
'y-1/4, -x-3/4, -z-1/4'
'-y-1/4, x-1/4, -z-3/4'
'x-1/2, -y, z'
'-x, y, z-1/2'
'-y-1/4, -x-3/4, z-3/4'
'y-1/4, x-1/4, z-1/4'
'-x+1/2, -y+1/2, -z+1/2'
'x, y+1/2, -z'
'y+1/4, -x-1/4, -z+1/4'
'-y+1/4, x+1/4, -z-1/4'
'x, -y+1/2, z+1/2'
'-x+1/2, y+1/2, z'
'-y+1/4, -x-1/4, z-1/4'
'y+1/4, x+1/4, z+1/4'

loop_
_atom_site_aniso_label
_atom_site_aniso_U_11
_atom_site_aniso_U_22
_atom_site_aniso_U_33
_atom_site_aniso_U_23
_atom_site_aniso_U_13
_atom_site_aniso_U_12
Bi1 0.0088(3) 0.0088(3) 0.0114(5) -0.0008(3) 0.0008(3) -0.0010(4)
Bi2 0.0097(3) 0.0102(3) 0.0134(3) -0.0005(3) 0.0012(3) -0.0011(3)
Bi3 0.0135(4) 0.0090(3) 0.0095(3) -0.0002(3) 0.0004(3) 0.0023(3)
Bi4 0.0100(4) 0.0100(4) 0.0129(6) 0.000 0.000 0.0021(6)
Eu1 0.0107(5) 0.0103(5) 0.0111(4) 0.0002(4) 0.0015(4) 0.0001(4)
Eu2 0.0114(4) 0.0121(5) 0.0151(4) 0.0009(4) 0.0001(4) 0.0014(4)
Eu3 0.0112(7) 0.0101(6) 0.0109(6) 0.0004(5) 0.000 0.000
Eu4 0.0099(5) 0.0174(5) 0.0104(4) -0.0024(4) -0.0013(4) 0.0016(4)
Mn1 0.010(2) 0.010(2) 0.006(2) 0.000 0.000 0.000

loop_
_atom_site_label
_atom_site_type_symbol
_atom_site_fract_x
_atom_site_fract_y
_atom_site_fract_z
_atom_site_U_iso_or_equiv
_atom_site_thermal_displace_type
_atom_site_occupancy
_atom_site_calc_flag
_atom_site_refinement_flags
Bi1 Bi 0.13621(4) 0.38621(4) 0.1250 0.0097(2) Uani 1 d S
Bi2 Bi 0.00509(4) 0.10987(4) 0.81249(3) 0.0111(2) Uani 1 d .
Bi3 Bi 0.86877(5) 0.97309(4) 0.95304(3) 0.0107(2) Uani 1 d .
Bi4 Bi 0.0000 0.2500 0.1250 0.0110(3) Uani 1 d S
Eu1 Eu -0.04184(6) -0.07362(6) 0.82786(4) 0.0107(2) Uani 1 d .
Eu2 Eu -0.02203(6) 0.12378(6) 0.00044(5) 0.0129(2) Uani 1 d .
Eu3 Eu 0.35530(8) 0.0000 0.2500 0.0107(3) Uani 1 d S
Eu4 Eu 0.17903(6) 0.40960(6) 0.84277(4) 0.0126(2) Uani 1 d .
Mn1 Mn 0.0000 0.2500 0.8750 0.0084(11) Uani 1 d S

loop_
_atom_type_symbol
_atom_type_description
_atom_type_scat_dispersion_real
_atom_type_scat_dispersion_imag
_atom_type_scat_source
Mn Mn 0.3368 0.7283 'International Tables Vol C Tables 4.2.6.8 and 6.1.1.4'
Bi Bi -4.1077 10.2566 'International Tables Vol C Tables 4.2.6.8 and 6.1.1.4'
Eu Eu -0.1578 3.6682 'International Tables Vol C Tables 4.2.6.8 and 6.1.1.4'

loop_
_geom_angle_atom_site_label_1
_geom_angle_atom_site_label_2
_geom_angle_atom_site_label_3
_geom_angle
_geom_angle_site_symmetry_1
_geom_angle_site_symmetry_3
Eu4 Bi1 Eu4 79.14(4) 12_453 5_556
Eu4 Bi1 Bi4 140.43(2) 12_453 .
Eu4 Bi1 Bi4 140.43(2) 5_556 .
Eu4 Bi1 Eu1 88.97(3) 12_453 26_556
Eu4 Bi1 Eu1 142.96(3) 5_556 26_556
Bi4 Bi1 Eu1 59.59(2) . 26_556
Eu4 Bi1 Eu1 142.96(3) 12_453 32_554
Eu4 Bi1 Eu1 88.97(3) 5_556 32_554
Bi4 Bi1 Eu1 59.59(2) . 32_554
Eu1 Bi1 Eu1 119.19(5) 26_556 32_554
Eu4 Bi1 Eu2 137.86(3) 12_453 8
Eu4 Bi1 Eu2 86.47(3) 5_556 8
Bi4 Bi1 Eu2 63.83(2) . 8
Eu1 Bi1 Eu2 79.14(3) 26_556 8
Eu1 Bi1 Eu2 75.05(3) 32_554 8
Eu4 Bi1 Eu2 86.47(3) 12_453 10_454
Eu4 Bi1 Eu2 137.86(3) 5_556 10_454
Bi4 Bi1 Eu2 63.83(2) . 10_454
Eu1 Bi1 Eu2 75.05(3) 26_556 10_454
Eu1 Bi1 Eu2 79.14(3) 32_554 10_454
Eu2 Bi1 Eu2 127.66(5) 8 10_454
Eu4 Bi1 Eu3 67.86(3) 12_453 25
Eu4 Bi1 Eu3 73.02(3) 5_556 25
Bi4 Bi1 Eu3 115.71(3) . 25
Eu1 Bi1 Eu3 70.01(3) 26_556 25
Eu1 Bi1 Eu3 141.36(2) 32_554 25
Eu2 Bi1 Eu3 70.07(3) 8 25
Eu2 Bi1 Eu3 136.34(3) 10_454 25
Eu4 Bi1 Eu3 73.02(3) 12_453 27_565
Eu4 Bi1 Eu3 67.86(3) 5_556 27_565
Bi4 Bi1 Eu3 115.71(3) . 27_565
Eu1 Bi1 Eu3 141.36(2) 26_556 27_565
Eu1 Bi1 Eu3 70.01(3) 32_554 27_565
Eu2 Bi1 Eu3 136.34(3) 8 27_565
Eu2 Bi1 Eu3 70.07(3) 10_454 27_565
Eu3 Bi1 Eu3 128.58(5) 25 27_565
Mn1 Bi2 Eu2 72.44(3) . 28_556
Mn1 Bi2 Eu4 87.31(3) . 10_454
Eu2 Bi2 Eu4 141.46(4) 28_556 10_454
Mn1 Bi2 Eu1 140.44(3) . .
Eu2 Bi2 Eu1 144.06(4) 28_556 .
Eu4 Bi2 Eu1 68.85(3) 10_454 .
Mn1 Bi2 Eu1 129.33(3) . 6_556
Eu2 Bi2 Eu1 81.88(3) 28_556 6_556
Eu4 Bi2 Eu1 86.73(3) 10_454 6_556
Eu1 Bi2 Eu1 81.91(3) . 6_556
Mn1 Bi2 Eu3 135.88(3) . 2
Eu2 Bi2 Eu3 73.17(3) 28_556 2
Eu4 Bi2 Eu3 136.37(3) 10_454 2
Eu1 Bi2 Eu3 71.25(3) . 2
Eu1 Bi2 Eu3 70.77(3) 6_556 2
Mn1 Bi2 Eu4 83.19(3) . 19_567
Eu2 Bi2 Eu4 84.05(3) 28_556 19_567
Eu4 Bi2 Eu4 126.62(3) 10_454 19_567
Eu1 Bi2 Eu4 86.46(3) . 19_567
Eu1 Bi2 Eu4 137.23(3) 6_556 19_567
Eu3 Bi2 Eu4 66.51(3) 2 19_567
Mn1 Bi2 Eu2 62.75(2) . 19_566
Eu2 Bi2 Eu2 76.27(3) 28_556 19_566
Eu4 Bi2 Eu2 65.27(3) 10_454 19_566
Eu1 Bi2 Eu2 126.23(3) . 19_566
Eu1 Bi2 Eu2 69.17(3) 6_556 19_566
Eu3 Bi2 Eu2 132.15(3) 2 19_566
Eu4 Bi2 Eu2 144.36(3) 19_567 19_566
Eu3 Bi3 Eu4 75.81(3) 20_667 3_655
Eu3 Bi3 Eu1 125.92(3) 20_667 16_556
Eu4 Bi3 Eu1 87.01(3) 3_655 16_556
Eu3 Bi3 Eu2 139.34(3) 20_667 17_666
Eu4 Bi3 Eu2 72.33(3) 3_655 17_666
Eu1 Bi3 Eu2 77.06(3) 16_556 17_666
Eu3 Bi3 Eu4 70.00(3) 20_667 10_564
Eu4 Bi3 Eu4 145.75(4) 3_655 10_564
Eu1 Bi3 Eu4 111.24(3) 16_556 10_564
Eu2 Bi3 Eu4 138.43(4) 17_666 10_564
Eu3 Bi3 Eu1 137.95(3) 20_667 1_665
Eu4 Bi3 Eu1 146.23(4) 3_655 1_665
Eu1 Bi3 Eu1 72.51(4) 16_556 1_665
Eu2 Bi3 Eu1 76.99(3) 17_666 1_665
Eu4 Bi3 Eu1 67.98(3) 10_564 1_665
Eu3 Bi3 Eu2 73.04(3) 20_667 1_666
Eu4 Bi3 Eu2 87.57(3) 3_655 1_666
Eu1 Bi3 Eu2 157.96(4) 16_556 1_666
Eu2 Bi3 Eu2 80.94(3) 17_666 1_666
Eu4 Bi3 Eu2 84.63(3) 10_564 1_666
Eu1 Bi3 Eu2 101.35(3) 1_665 1_666
Eu3 Bi3 Eu4 68.44(2) 20_667 7_556
Eu4 Bi3 Eu4 94.16(3) 3_655 7_556
Eu1 Bi3 Eu4 62.10(3) 16_556 7_556
Eu2 Bi3 Eu4 137.76(3) 17_666 7_556
Eu4 Bi3 Eu4 71.58(3) 10_564 7_556
Eu1 Bi3 Eu4 99.23(3) 1_665 7_556
Eu2 Bi3 Eu4 139.67(3) 1_666 7_556
Eu1 Bi4 Eu1 120.41(4) 26_556 32_554
Eu1 Bi4 Eu1 142.45(4) 26_556 17_556
Eu1 Bi4 Eu1 72.60(4) 32_554 17_556
Eu1 Bi4 Eu1 72.60(4) 26_556 23_565
Eu1 Bi4 Eu1 142.45(4) 32_554 23_565
Eu1 Bi4 Eu1 120.41(4) 17_556 23_565
Eu1 Bi4 Bi1 119.79(2) 26_556 10_454
Eu1 Bi4 Bi1 119.79(2) 32_554 10_454
Eu1 Bi4 Bi1 60.21(2) 17_556 10_454
Eu1 Bi4 Bi1 60.21(2) 23_565 10_454
Eu1 Bi4 Bi1 60.21(2) 26_556 .
Eu1 Bi4 Bi1 60.21(2) 32_554 .
Eu1 Bi4 Bi1 119.79(2) 17_556 .
Eu1 Bi4 Bi1 119.79(2) 23_565 .
Bi1 Bi4 Bi1 180.0 10_454 .
Eu1 Bi4 Eu2 77.43(2) 26_556 8
Eu1 Bi4 Eu2 73.43(3) 32_554 8
Eu1 Bi4 Eu2 73.26(2) 17_556 8
Eu1 Bi4 Eu2 142.27(2) 23_565 8
Bi1 Bi4 Eu2 120.40(2) 10_454 8
Bi1 Bi4 Eu2 59.60(2) . 8
Eu1 Bi4 Eu2 142.27(2) 26_556 .
Eu1 Bi4 Eu2 73.26(2) 32_554 .
Eu1 Bi4 Eu2 73.43(3) 17_556 .
Eu1 Bi4 Eu2 77.43(2) 23_565 .
Bi1 Bi4 Eu2 59.60(2) 10_454 .
Bi1 Bi4 Eu2 120.40(2) . .
Eu2 Bi4 Eu2 138.34(3) 8 .
Eu1 Bi4 Eu2 73.26(2) 26_556 15_444
Eu1 Bi4 Eu2 142.27(2) 32_554 15_444
Eu1 Bi4 Eu2 77.43(2) 17_556 15_444
Eu1 Bi4 Eu2 73.43(3) 23_565 15_444
Bi1 Bi4 Eu2 59.60(2) 10_454 15_444
Bi1 Bi4 Eu2 120.40(2) . 15_444
Eu2 Bi4 Eu2 76.40(4) 8 15_444
Eu2 Bi4 Eu2 119.21(4) . 15_444
Eu1 Bi4 Eu2 73.43(3) 26_556 10_454
Eu1 Bi4 Eu2 77.43(2) 32_554 10_454
Eu1 Bi4 Eu2 142.27(2) 17_556 10_454
Eu1 Bi4 Eu2 73.26(2) 23_565 10_454
Bi1 Bi4 Eu2 120.40(2) 10_454 10_454
Bi1 Bi4 Eu2 59.60(2) . 10_454
Eu2 Bi4 Eu2 119.21(4) 8 10_454
Eu2 Bi4 Eu2 76.40(4) . 10_454
Eu2 Bi4 Eu2 138.34(3) 15_444 10_454
Bi2 Eu1 Bi3 116.04(4) . 16_556
Bi2 Eu1 Bi4 150.19(4) . 17_556
Bi3 Eu1 Bi4 93.30(3) 16_556 17_556
Bi2 Eu1 Bi3 88.30(3) . 1_445
Bi3 Eu1 Bi3 78.24(3) 16_556 1_445
Bi4 Eu1 Bi3 92.96(3) 17_556 1_445
Bi2 Eu1 Bi1 90.39(3) . 26_546
Bi3 Eu1 Bi1 153.50(4) 16_556 26_546
Bi4 Eu1 Bi1 60.20(2) 17_556 26_546
Bi3 Eu1 Bi1 102.02(3) 1_445 26_546
Bi2 Eu1 Bi2 91.19(3) . 6_556
Bi3 Eu1 Bi2 89.16(3) 16_556 6_556
Bi4 Eu1 Bi2 94.58(3) 17_556 6_556
Bi3 Eu1 Bi2 165.67(4) 1_445 6_556
Bi1 Eu1 Bi2 92.30(3) 26_546 6_556
Bi2 Eu1 Eu4 55.32(3) . 10_454
Bi3 Eu1 Eu4 66.03(3) 16_556 10_454
Bi4 Eu1 Eu4 144.50(4) 17_556 10_454
Bi3 Eu1 Eu4 55.94(3) 1_445 10_454
Bi1 Eu1 Eu4 136.12(4) 26_546 10_454
Bi2 Eu1 Eu4 112.68(3) 6_556 10_454
Bi2 Eu1 Eu3 55.42(2) . 2
Bi3 Eu1 Eu3 140.21(4) 16_556 2
Bi4 Eu1 Eu3 105.42(3) 17_556 2
Bi3 Eu1 Eu3 133.74(3) 1_445 2
Bi1 Eu1 Eu3 56.38(3) 26_546 2
Bi2 Eu1 Eu3 55.18(2) 6_556 2
Eu4 Eu1 Eu3 108.72(3) 10_454 2
Bi2 Eu1 Eu1 140.84(3) . 16_446
Bi3 Eu1 Eu1 53.97(3) 16_556 16_446
Bi4 Eu1 Eu1 53.70(2) 17_556 16_446
Bi3 Eu1 Eu1 53.52(3) 1_445 16_446
Bi1 Eu1 Eu1 104.53(3) 26_546 16_446
Bi2 Eu1 Eu1 123.38(4) 6_556 16_446
Eu4 Eu1 Eu1 91.42(2) 10_454 16_446
Eu3 Eu1 Eu1 158.84(2) 2 16_446
Bi2 Eu1 Eu2 147.67(4) . 24_556
Bi3 Eu1 Eu2 51.49(2) 16_556 24_556
Bi4 Eu1 Eu2 56.41(2) 17_556 24_556
Bi3 Eu1 Eu2 113.54(3) 1_445 24_556
Bi1 Eu1 Eu2 106.84(3) 26_546 24_556
Bi2 Eu1 Eu2 61.66(3) 6_556 24_556
Eu4 Eu1 Eu2 116.65(3) 10_454 24_556
Eu3 Eu1 Eu2 111.98(3) 2 24_556
Eu1 Eu1 Eu2 61.73(3) 16_446 24_556
Bi2 Eu1 Eu2 103.64(3) . 17_556
Bi3 Eu1 Eu2 113.76(3) 16_556 17_556
Bi4 Eu1 Eu2 56.31(2) 17_556 17_556
Bi3 Eu1 Eu2 51.32(3) 1_445 17_556
Bi1 Eu1 Eu2 53.71(2) 26_546 17_556
Bi2 Eu1 Eu2 142.19(4) 6_556 17_556
Eu4 Eu1 Eu2 104.25(3) 10_454 17_556
Eu3 Eu1 Eu2 105.81(3) 2 17_556
Eu1 Eu1 Eu2 61.50(3) 16_446 17_556
Eu2 Eu1 Eu2 108.62(3) 24_556 17_556
Bi2 Eu1 Eu2 112.77(3) . 31_556
Bi3 Eu1 Eu2 114.00(3) 16_556 31_556
Bi4 Eu1 Eu2 54.10(2) 17_556 31_556
Bi3 Eu1 Eu2 143.95(3) 1_445 31_556
Bi1 Eu1 Eu2 51.57(2) 26_546 31_556
Bi2 Eu1 Eu2 48.25(2) 6_556 31_556
Eu4 Eu1 Eu2 159.94(3) 10_454 31_556
Eu3 Eu1 Eu2 57.35(2) 2 31_556
Eu1 Eu1 Eu2 104.65(2) 16_446 31_556
Eu2 Eu1 Eu2 63.33(3) 24_556 31_556
Eu2 Eu1 Eu2 94.08(3) 17_556 31_556
Bi2 Eu2 Bi3 165.55(4) 19_566 17_666
Bi2 Eu2 Bi3 90.40(3) 19_566 1_444
Bi3 Eu2 Bi3 99.06(3) 17_666 1_444
Bi2 Eu2 Bi1 91.71(3) 19_566 10_454
Bi3 Eu2 Bi1 100.03(3) 17_666 10_454
Bi3 Eu2 Bi1 84.29(3) 1_444 10_454
Bi2 Eu2 Bi4 91.03(3) 19_566 .
Bi3 Eu2 Bi4 88.48(3) 17_666 .
Bi3 Eu2 Bi4 140.85(3) 1_444 .
Bi1 Eu2 Bi4 56.56(3) 10_454 .
Bi2 Eu2 Mn1 48.04(2) 19_566 1_554
Bi3 Eu2 Mn1 118.23(3) 17_666 1_554
Bi3 Eu2 Mn1 106.02(3) 1_444 1_554
Bi1 Eu2 Mn1 137.34(3) 10_454 1_554
Bi4 Eu2 Mn1 103.79(3) . 1_554
Bi2 Eu2 Bi2 85.21(3) 19_566 28_556
Bi3 Eu2 Bi2 80.43(3) 17_666 28_556
Bi3 Eu2 Bi2 137.43(4) 1_444 28_556
Bi1 Eu2 Bi2 138.06(4) 10_454 28_556
Bi4 Eu2 Bi2 81.64(3) . 28_556
Mn1 Eu2 Bi2 43.89(2) 1_554 28_556
Bi2 Eu2 Eu4 114.91(4) 19_566 19_566
Bi3 Eu2 Eu4 53.58(3) 17_666 19_566
Bi3 Eu2 Eu4 95.63(3) 1_444 19_566
Bi1 Eu2 Eu4 153.38(3) 10_454 19_566
Bi4 Eu2 Eu4 118.86(3) . 19_566
Mn1 Eu2 Eu4 68.30(3) 1_554 19_566
Bi2 Eu2 Eu4 49.85(2) 28_556 19_566
Bi2 Eu2 Eu3 54.91(3) 19_566 20_556
Bi3 Eu2 Eu3 139.35(4) 17_666 20_556
Bi3 Eu2 Eu3 51.84(3) 1_444 20_556
Bi1 Eu2 Eu3 55.00(2) 10_454 20_556
Bi4 Eu2 Eu3 99.04(3) . 20_556
Mn1 Eu2 Eu3 98.77(3) 1_554 20_556
Bi2 Eu2 Eu3 140.08(3) 28_556 20_556
Eu4 Eu2 Eu3 141.66(4) 19_566 20_556
Bi2 Eu2 Eu1 118.73(3) 19_566 32_554
Bi3 Eu2 Eu1 51.45(2) 17_666 32_554
Bi3 Eu2 Eu1 150.48(4) 1_444 32_554
Bi1 Eu2 Eu1 98.52(4) 10_454 32_554
Bi4 Eu2 Eu1 50.34(2) . 32_554
Mn1 Eu2 Eu1 91.82(3) 1_554 32_554
Bi2 Eu2 Eu1 49.17(3) 28_556 32_554
Eu4 Eu2 Eu1 68.95(3) 19_566 32_554
Eu3 Eu2 Eu1 149.32(3) 20_556 32_554
Bi2 Eu2 Eu1 135.60(4) 19_566 17_556
Bi3 Eu2 Eu1 51.69(2) 17_666 17_556
Bi3 Eu2 Eu1 106.54(3) 1_444 17_556
Bi1 Eu2 Eu1 51.25(3) 10_454 17_556
Bi4 Eu2 Eu1 50.26(2) . 17_556
Mn1 Eu2 Eu1 147.15(3) 1_554 17_556
Bi2 Eu2 Eu1 105.93(3) 28_556 17_556
Eu4 Eu2 Eu1 104.11(3) 19_566 17_556
Eu3 Eu2 Eu1 104.60(3) 20_556 17_556
Eu1 Eu2 Eu1 56.77(3) 32_554 17_556
Bi2 Eu2 Eu1 49.87(3) 19_566 23_565
Bi3 Eu2 Eu1 135.05(4) 17_666 23_565
Bi3 Eu2 Eu1 107.52(3) 1_444 23_565
Bi1 Eu2 Eu1 49.28(2) 10_454 23_565
Bi4 Eu2 Eu1 48.47(2) . 23_565
Mn1 Eu2 Eu1 88.65(3) 1_554 23_565
Bi2 Eu2 Eu1 101.63(3) 28_556 23_565
Eu4 Eu2 Eu1 151.25(3) 19_566 23_565
Eu3 Eu2 Eu1 55.88(3) 20_556 23_565
Eu1 Eu2 Eu1 95.99(3) 32_554 23_565
Eu1 Eu2 Eu1 85.74(3) 17_556 23_565
Bi3 Eu3 Bi3 90.64(5) 27_466 32_444
Bi3 Eu3 Bi2 173.39(2) 27_466 5_556
Bi3 Eu3 Bi2 90.61(2) 32_444 5_556
Bi3 Eu3 Bi2 90.61(2) 27_466 2_554
Bi3 Eu3 Bi2 173.39(2) 32_444 2_554
Bi2 Eu3 Bi2 88.88(4) 5_556 2_554
Bi3 Eu3 Bi1 97.06(3) 27_466 25
Bi3 Eu3 Bi1 86.38(2) 32_444 25
Bi2 Eu3 Bi1 89.50(3) 5_556 25
Bi2 Eu3 Bi1 87.02(2) 2_554 25
Bi3 Eu3 Bi1 86.38(2) 27_466 20_656
Bi3 Eu3 Bi1 97.06(3) 32_444 20_656
Bi2 Eu3 Bi1 87.02(2) 5_556 20_656
Bi2 Eu3 Bi1 89.50(3) 2_554 20_656
Bi1 Eu3 Bi1 175.12(5) 25 20_656
Bi3 Eu3 Eu4 55.83(2) 27_466 20_657
Bi3 Eu3 Eu4 117.74(4) 32_444 20_657
Bi2 Eu3 Eu4 128.74(4) 5_556 20_657
Bi2 Eu3 Eu4 58.13(2) 2_554 20_657
Bi1 Eu3 Eu4 54.25(2) 25 20_657
Bi1 Eu3 Eu4 126.16(2) 20_656 20_657
Bi3 Eu3 Eu4 117.74(4) 27_466 23_665
Bi3 Eu3 Eu4 55.83(2) 32_444 23_665
Bi2 Eu3 Eu4 58.13(2) 5_556 23_665
Bi2 Eu3 Eu4 128.74(4) 2_554 23_665
Bi1 Eu3 Eu4 126.17(2) 25 23_665
Bi1 Eu3 Eu4 54.25(2) 20_656 23_665
Eu4 Eu3 Eu4 172.15(5) 20_657 23_665
Bi3 Eu3 Eu1 129.96(2) 27_466 2_554
Bi3 Eu3 Eu1 121.61(2) 32_444 2_554
Bi2 Eu3 Eu1 54.05(3) 5_556 2_554
Bi2 Eu3 Eu1 53.32(3) 2_554 2_554
Bi1 Eu3 Eu1 53.61(2) 25 2_554
Bi1 Eu3 Eu1 121.51(4) 20_656 2_554
Eu4 Eu3 Eu1 74.73(3) 20_657 2_554
Eu4 Eu3 Eu1 112.14(3) 23_665 2_554
Bi3 Eu3 Eu1 121.61(2) 27_466 5_556
Bi3 Eu3 Eu1 129.96(2) 32_444 5_556
Bi2 Eu3 Eu1 53.32(3) 5_556 5_556
Bi2 Eu3 Eu1 54.05(3) 2_554 5_556
Bi1 Eu3 Eu1 121.51(4) 25 5_556
Bi1 Eu3 Eu1 53.61(2) 20_656 5_556
Eu4 Eu3 Eu1 112.14(3) 20_657 5_556
Eu4 Eu3 Eu1 74.73(3) 23_665 5_556
Eu1 Eu3 Eu1 67.91(4) 2_554 5_556
Bi3 Eu3 Eu2 133.28(4) 27_466 32
Bi3 Eu3 Eu2 55.11(2) 32_444 32
Bi2 Eu3 Eu2 51.92(2) 5_556 32
Bi2 Eu3 Eu2 120.09(4) 2_554 32
Bi1 Eu3 Eu2 54.93(2) 25 32
Bi1 Eu3 Eu2 124.59(2) 20_656 32
Eu4 Eu3 Eu2 109.13(2) 20_657 32
Eu4 Eu3 Eu2 71.54(2) 23_665 32
Eu1 Eu3 Eu2 66.77(3) 2_554 32
Eu1 Eu3 Eu2 105.10(3) 5_556 32
Bi3 Eu3 Eu2 55.11(2) 27_466 27
Bi3 Eu3 Eu2 133.28(4) 32_444 27
Bi2 Eu3 Eu2 120.09(4) 5_556 27
Bi2 Eu3 Eu2 51.92(2) 2_554 27
Bi1 Eu3 Eu2 124.59(2) 25 27
Bi1 Eu3 Eu2 54.93(2) 20_656 27
Eu4 Eu3 Eu2 71.54(2) 20_657 27
Eu4 Eu3 Eu2 109.13(2) 23_665 27
Eu1 Eu3 Eu2 105.10(3) 2_554 27
Eu1 Eu3 Eu2 66.77(3) 5_556 27
Eu2 Eu3 Eu2 170.73(5) 32 27
Bi2 Eu4 Bi3 90.53(3) 10_454 4_464
Bi2 Eu4 Bi1 167.04(4) 10_454 11_545
Bi3 Eu4 Bi1 88.25(3) 4_464 11_545
Bi2 Eu4 Bi3 88.72(3) 10_454 10_564
Bi3 Eu4 Bi3 150.58(4) 4_464 10_564
Bi1 Eu4 Bi3 98.64(3) 11_545 10_564
Bi2 Eu4 Bi2 82.07(4) 10_454 28_557
Bi3 Eu4 Bi2 121.35(4) 4_464 28_557
Bi1 Eu4 Bi2 87.55(3) 11_545 28_557
Bi3 Eu4 Bi2 87.66(3) 10_564 28_557
Bi2 Eu4 Eu1 55.82(3) 10_454 10_454
Bi3 Eu4 Eu1 100.08(3) 4_464 10_454
Bi1 Eu4 Eu1 137.04(4) 11_545 10_454
Bi3 Eu4 Eu1 56.08(3) 10_564 10_454
Bi2 Eu4 Eu1 121.16(3) 28_557 10_454
Bi2 Eu4 Eu3 120.45(3) 10_454 27_566
Bi3 Eu4 Eu3 145.15(4) 4_464 27_566
Bi1 Eu4 Eu3 57.89(2) 11_545 27_566
Bi3 Eu4 Eu3 54.17(3) 10_564 27_566
Bi2 Eu4 Eu3 55.37(3) 28_557 27_566
Eu1 Eu4 Eu3 110.24(3) 10_454 27_566
Bi2 Eu4 Bi3 103.51(3) 10_454 7_446
Bi3 Eu4 Bi3 80.53(3) 4_464 7_446
Bi1 Eu4 Bi3 89.02(3) 11_545 7_446
Bi3 Eu4 Bi3 71.10(3) 10_564 7_446
Bi2 Eu4 Bi3 157.71(3) 28_557 7_446
Eu1 Eu4 Bi3 51.87(2) 10_454 7_446
Eu3 Eu4 Bi3 104.72(3) 27_566 7_446
Bi2 Eu4 Eu2 64.88(3) 10_454 28_556
Bi3 Eu4 Eu2 54.08(3) 4_464 28_556
Bi1 Eu4 Eu2 104.34(3) 11_545 28_556
Bi3 Eu4 Eu2 147.33(4) 10_564 28_556
Bi2 Eu4 Eu2 70.67(3) 28_557 28_556
Eu1 Eu4 Eu2 114.68(3) 10_454 28_556
Eu3 Eu4 Eu2 122.13(4) 27_566 28_556
Bi3 Eu4 Eu2 131.39(3) 7_446 28_556
Bi2 Eu4 Eu3 131.98(4) 10_454 26_556
Bi3 Eu4 Eu3 51.71(2) 4_464 26_556
Bi1 Eu4 Eu3 55.14(2) 11_545 26_556
Bi3 Eu4 Eu3 110.08(3) 10_564 26_556
Bi2 Eu4 Eu3 139.88(3) 28_557 26_556
Eu1 Eu4 Eu3 98.06(3) 10_454 26_556
Eu3 Eu4 Eu3 105.77(3) 27_566 26_556
Bi3 Eu4 Eu3 48.84(2) 7_446 26_556
Eu2 Eu4 Eu3 102.10(3) 28_556 26_556
Bi2 Eu4 Eu4 141.79(2) 10_454 16_556
Bi3 Eu4 Eu4 106.15(4) 4_464 16_556
Bi1 Eu4 Eu4 50.43(2) 11_545 16_556
Bi3 Eu4 Eu4 59.97(3) 10_564 16_556
Bi2 Eu4 Eu4 115.04(4) 28_557 16_556
Eu1 Eu4 Eu4 87.05(2) 10_454 16_556
Eu3 Eu4 Eu4 60.18(3) 27_566 16_556
Bi3 Eu4 Eu4 48.45(2) 7_446 16_556
Eu2 Eu4 Eu4 151.49(3) 28_556 16_556
Eu3 Eu4 Eu4 54.50(3) 26_556 16_556
Bi2 Mn1 Bi2 104.69(2) 28_557 .
Bi2 Mn1 Bi2 104.69(2) 28_557 10_454
Bi2 Mn1 Bi2 119.54(3) . 10_454
Bi2 Mn1 Bi2 119.54(3) 28_557 19_567
Bi2 Mn1 Bi2 104.69(2) . 19_567
Bi2 Mn1 Bi2 104.69(2) 10_454 19_567
Bi2 Mn1 Eu2 59.53(2) 28_557 10_455
Bi2 Mn1 Eu2 156.51(2) . 10_455
Bi2 Mn1 Eu2 82.90(3) 10_454 10_455
Bi2 Mn1 Eu2 73.36(2) 19_567 10_455
Bi2 Mn1 Eu2 73.36(2) 28_557 1_556
Bi2 Mn1 Eu2 82.90(3) . 1_556
Bi2 Mn1 Eu2 156.51(2) 10_454 1_556
Bi2 Mn1 Eu2 59.53(2) 19_567 1_556
Eu2 Mn1 Eu2 76.01(4) 10_455 1_556
Bi2 Mn1 Eu2 156.51(2) 28_557 19_566
Bi2 Mn1 Eu2 73.36(2) . 19_566
Bi2 Mn1 Eu2 59.53(2) 10_454 19_566
Bi2 Mn1 Eu2 82.90(3) 19_567 19_566
Eu2 Mn1 Eu2 128.38(2) 10_455 19_566
Eu2 Mn1 Eu2 128.38(2) 1_556 19_566
Bi2 Mn1 Eu2 82.90(3) 28_557 28_556
Bi2 Mn1 Eu2 59.53(2) . 28_556
Bi2 Mn1 Eu2 73.36(2) 10_454 28_556
Bi2 Mn1 Eu2 156.51(2) 19_567 28_556
Eu2 Mn1 Eu2 128.38(2) 10_455 28_556
Eu2 Mn1 Eu2 128.38(2) 1_556 28_556
Eu2 Mn1 Eu2 76.01(4) 19_566 28_556

loop_
_geom_bond_atom_site_label_1
_geom_bond_atom_site_label_2
_geom_bond_distance
_geom_bond_site_symmetry_2
Bi1 Eu4 3.367(2) 12_453
Bi1 Eu4 3.367(2) 5_556
Bi1 Bi4 3.3965(13) .
Bi1 Eu1 3.3967(13) 26_556
Bi1 Eu1 3.3968(13) 32_554
Bi1 Eu2 3.5108(13) 8
Bi1 Eu2 3.5108(14) 10_454
Bi1 Eu3 3.5138(8) 25
Bi1 Eu3 3.5138(8) 27_565
Bi2 Mn1 2.8615(9) .
Bi2 Eu2 3.3168(14) 28_556
Bi2 Eu4 3.338(2) 10_454
Bi2 Eu1 3.358(2) .
Bi2 Eu1 3.3994(15) 6_556
Bi2 Eu3 3.4476(15) 2
Bi2 Eu4 3.5582(14) 19_567
Bi2 Eu2 3.954(2) 19_566
Bi3 Eu3 3.3153(15) 20_667
Bi3 Eu4 3.3504(15) 3_655
Bi3 Eu1 3.3696(15) 16_556
Bi3 Eu2 3.3718(15) 17_666
Bi3 Eu4 3.3832(14) 10_564
Bi3 Eu1 3.3890(14) 1_665
Bi3 Eu2 3.4584(15) 1_666
Bi3 Eu4 3.914(2) 7_556
Bi4 Eu1 3.3758(13) 26_556
Bi4 Eu1 3.3758(13) 32_554
Bi4 Eu1 3.3758(13) 17_556
Bi4 Eu1 3.3758(13) 23_565
Bi4 Bi1 3.3965(13) 10_454
Bi4 Eu2 3.6530(13) 8
Bi4 Eu2 3.6530(13) .
Bi4 Eu2 3.6530(13) 15_444
Bi4 Eu2 3.6530(13) 10_454
Eu1 Bi3 3.3696(15) 16_556
Eu1 Bi4 3.3758(13) 17_556
Eu1 Bi3 3.3890(14) 1_445
Eu1 Bi1 3.3967(13) 26_546
Eu1 Bi2 3.3994(15) 6_556
Eu1 Eu4 3.786(2) 10_454
Eu1 Eu3 3.965(2) 2
Eu1 Eu1 3.997(2) 16_446
Eu1 Eu2 4.199(2) 24_556
Eu1 Eu2 4.208(2) 17_556
Eu1 Eu2 4.401(2) 31_556
Eu2 Bi2 3.3168(14) 19_566
Eu2 Bi3 3.3718(15) 17_666
Eu2 Bi3 3.4584(15) 1_444
Eu2 Bi1 3.5108(13) 10_454
Eu2 Mn1 3.6691(13) 1_554
Eu2 Bi2 3.954(2) 28_556
Eu2 Eu4 3.967(2) 19_566
Eu2 Eu3 4.0328(14) 20_556
Eu2 Eu1 4.199(2) 32_554
Eu2 Eu1 4.208(2) 17_556
Eu2 Eu1 4.401(2) 23_565
Eu3 Bi3 3.3153(15) 27_466
Eu3 Bi3 3.3153(15) 32_444
Eu3 Bi2 3.4476(15) 5_556
Eu3 Bi2 3.4476(15) 2_554
Eu3 Bi1 3.5138(8) 25
Eu3 Bi1 3.5138(8) 20_656
Eu3 Eu4 3.8427(13) 20_657
Eu3 Eu4 3.8427(13) 23_665
Eu3 Eu1 3.965(2) 2_554
Eu3 Eu1 3.965(2) 5_556
Eu3 Eu2 4.0328(14) 32
Eu3 Eu2 4.0328(14) 27
Eu4 Bi2 3.338(2) 10_454
Eu4 Bi3 3.3504(15) 4_464
Eu4 Bi1 3.367(2) 11_545
Eu4 Bi3 3.3832(14) 10_564
Eu4 Bi2 3.5582(14) 28_557
Eu4 Eu1 3.786(2) 10_454
Eu4 Eu3 3.8427(13) 27_566
Eu4 Bi3 3.914(2) 7_446
Eu4 Eu2 3.967(2) 28_556
Eu4 Eu3 4.095(2) 26_556
Eu4 Eu4 4.289(2) 16_556
Mn1 Bi2 2.8615(9) 28_557
Mn1 Bi2 2.8615(9) 10_454
Mn1 Bi2 2.8615(9) 19_567
Mn1 Eu2 3.6691(13) 10_455
Mn1 Eu2 3.6691(13) 1_556
Mn1 Eu2 3.6691(13) 19_566
Mn1 Eu2 3.6691(13) 28_556
